data_4034009
loop_
_publ_author_name
'Lee, Robert'
'Bashrum, Bryan'
'Cagle, Ethan C.'
'Walters, Jillian'
'Massey, Jake'
'Zanghi, Monica'
'Birchfield, Carolyn'
'French, David'
'Joy, Jessica'
'Dos Passos Gomes, Gabriel'
'Wiget, Paul A.'

_publ_section_title
;
 Electronic Donation or Steric Contraction: A Spectroscopic and Structural
 Analysis of Medium-Sized Constrained Rings for Potential Long-Range
 Hyperconjugation.
;
_journal_issue 16
_journal_name_full 'The Journal of organic chemistry'
_journal_page_first 9897
_journal_page_last 9906
_journal_paper_doi 10.1021/acs.joc.9b00979
_journal_volume 84
_journal_year 2019
_chemical_formula_sum 'C9 H10 O2'
_chemical_formula_weight 150.17
_space_group_crystal_system monoclinic
_space_group_IT_number 14
_space_group_name_Hall '-P 2ybc'
_space_group_name_H-M_alt 'P 1 21/c 1'
_atom_sites_solution_hydrogens geom
_audit_creation_method SHELXL-2013
_cell_angle_alpha 90
_cell_angle_beta 95.0990(10)
_cell_angle_gamma 90
_cell_formula_units_Z 4
_cell_length_a 6.29510(10)
_cell_length_b 10.34610(10)
_cell_length_c 10.97310(10)
_cell_measurement_reflns_used 5038
_cell_measurement_temperature 173(2)
_cell_measurement_theta_max 70.03
_cell_measurement_theta_min 5.89
_cell_volume 711.847(15)
_computing_cell_refinement 'SAINT (Bruker AXS, 2012)'
_computing_data_collection 'APEX2 (Version 2012.10-0)'
_computing_data_reduction 'SADABS V2012/1 (Bruker AXS)'
_computing_structure_refinement 'SHELXL-2013 (Sheldrick, 2013)'
_computing_structure_solution 'SHELXTL-97 (Sheldrick, 2008)'
_diffrn_ambient_temperature 173(2)
_diffrn_measured_fraction_theta_full 0.978
_diffrn_measured_fraction_theta_max 0.973
_diffrn_measurement_device_type 'Bruker SMART BREEZE CCD'
_diffrn_measurement_method 'omega and phi scans'
_diffrn_radiation_type CuK\a
_diffrn_radiation_wavelength 1.54178
_diffrn_reflns_av_R_equivalents 0.0154
_diffrn_reflns_av_unetI/netI 0.0099
_diffrn_reflns_Laue_measured_fraction_full 0.978
_diffrn_reflns_Laue_measured_fraction_max 0.973
_diffrn_reflns_limit_h_max 6
_diffrn_reflns_limit_h_min -7
_diffrn_reflns_limit_k_max 12
_diffrn_reflns_limit_k_min -11
_diffrn_reflns_limit_l_max 13
_diffrn_reflns_limit_l_min -13
_diffrn_reflns_number 7232
_diffrn_reflns_point_group_measured_fraction_full 0.978
_diffrn_reflns_point_group_measured_fraction_max 0.973
_diffrn_reflns_theta_full 67.679
_diffrn_reflns_theta_max 70.026
_diffrn_reflns_theta_min 5.889
_diffrn_source 'fine-focused sealed tube'
_exptl_absorpt_coefficient_mu 0.800
_exptl_absorpt_correction_type numerical
_exptl_absorpt_process_details 'SADABS 2013'
_exptl_crystal_colour colorless
_exptl_crystal_density_diffrn 1.401
_exptl_crystal_density_meas ?
_exptl_crystal_description cut
_exptl_crystal_F_000 320
_exptl_crystal_size_max 0.397
_exptl_crystal_size_mid 0.130
_exptl_crystal_size_min 0.118
_exptl_transmission_factor_max 0.94063
_exptl_transmission_factor_min 0.84928
_refine_diff_density_max 0.278
_refine_diff_density_min -0.251
_refine_diff_density_rms 0.050
_refine_ls_extinction_method none
_refine_ls_goodness_of_fit_ref 1.068
_refine_ls_hydrogen_treatment constr
_refine_ls_matrix_type full
_refine_ls_number_parameters 100
_refine_ls_number_reflns 1318
_refine_ls_number_restraints 0
_refine_ls_restrained_S_all 1.068
_refine_ls_R_factor_all 0.0413
_refine_ls_R_factor_gt 0.0399
_refine_ls_shift/su_max 0.001
_refine_ls_shift/su_mean 0.000
_refine_ls_structure_factor_coef Fsqd
_refine_ls_weighting_details 'w=1/[\s^2^(Fo^2^)+(0.0575P)^2^+0.2908P] where P=(Fo^2^+2Fc^2^)/3'
_refine_ls_weighting_scheme calc
_refine_ls_wR_factor_gt 0.1016
_refine_ls_wR_factor_ref 0.1031
_reflns_Friedel_coverage 0.000
_reflns_number_gt 1252
_reflns_number_total 1318
_reflns_threshold_expression 'I > 2\s(I)'
_cod_data_source_file jo9b00979_si_002.cif
_cod_data_source_block wiget_MZPW_I_2_0m
_cod_depositor_comments
;
The following automatic conversions were performed:

data item '_exptl_crystal_density_meas' value 'not measured' was
changed to '?' -- the value is perceived as not measured.

Automatic conversion script
Id: cif_fix_values 6909 2019-04-08 15:41:33Z antanas 
;
_cod_original_sg_symbol_H-M 'P 21/c'
_cod_database_code 4034009
_shelx_space_group_comment
;
The symmetry employed for this shelxl refinement is uniquely defined
by the following loop, which should always be used as a source of
symmetry information in preference to the above space-group names.
They are only intended as comments.
;
_shelx_estimated_absorpt_t_min 0.742
_shelx_estimated_absorpt_t_max 0.912
_shelxl_version_number 2013-4

loop_
_space_group_symop_operation_xyz
'x, y, z'
'-x, y+1/2, -z+1/2'
'-x, -y, -z'
'x, -y-1/2, z-1/2'

loop_
_atom_site_label
_atom_site_type_symbol
_atom_site_fract_x
_atom_site_fract_y
_atom_site_fract_z
_atom_site_U_iso_or_equiv
_atom_site_adp_type
_atom_site_occupancy
_atom_site_site_symmetry_order
_atom_site_calc_flag
_atom_site_refinement_flags_posn
_atom_site_refinement_flags_adp
O1 O 0.25094(15) 0.22338(8) 0.73456(8) 0.0250(3) Uani 1 1 d . .
O2 O 0.27904(15) -0.13462(9) 0.88790(9) 0.0277(3) Uani 1 1 d . .
C1 C 0.4813(2) 0.03045(13) 0.66030(13) 0.0274(3) Uani 1 1 d . .
H1 H 0.5764 -0.0411 0.6401 0.033 Uiso 1 1 calc R U
H9 H 0.5328 0.1116 0.6253 0.033 Uiso 1 1 calc R U
C2 C 0.4752(2) 0.04277(12) 0.80017(12) 0.0231(3) Uani 1 1 d . .
H8 H 0.6104 0.0150 0.8477 0.028 Uiso 1 1 calc R U
C3 C 0.4027(2) 0.18301(13) 0.83226(12) 0.0250(3) Uani 1 1 d . .
H7 H 0.5258 0.2441 0.8451 0.030 Uiso 1 1 calc R U
C4 C 0.2676(2) 0.18160(13) 0.93974(12) 0.0293(3) Uani 1 1 d . .
H5 H 0.3169 0.1937 1.0233 0.035 Uiso 1 1 calc R U
C5 C 0.0685(2) 0.16046(13) 0.89559(13) 0.0292(3) Uani 1 1 d . .
H2 H -0.0521 0.1545 0.9416 0.035 Uiso 1 1 calc R U
C6 C 0.2457(2) 0.00218(13) 0.60963(12) 0.0270(3) Uani 1 1 d . .
H10 H 0.1932 0.0694 0.5502 0.032 Uiso 1 1 calc R U
H3 H 0.2348 -0.0831 0.5687 0.032 Uiso 1 1 calc R U
C7 C 0.0680(2) 0.14749(13) 0.75805(12) 0.0245(3) Uani 1 1 d . .
H6 H -0.0665 0.1809 0.7136 0.029 Uiso 1 1 calc R U
C8 C 0.1165(2) 0.00373(12) 0.72296(12) 0.0231(3) Uani 1 1 d . .
H4 H -0.0132 -0.0525 0.7140 0.028 Uiso 1 1 calc R U
C9 C 0.2866(2) -0.04402(12) 0.81876(11) 0.0206(3) Uani 1 1 d . .

loop_
_atom_site_aniso_label
_atom_site_aniso_U_11
_atom_site_aniso_U_22
_atom_site_aniso_U_33
_atom_site_aniso_U_23
_atom_site_aniso_U_13
_atom_site_aniso_U_12
O1 0.0295(5) 0.0196(5) 0.0254(5) 0.0039(3) -0.0001(4) 0.0009(4)
O2 0.0330(6) 0.0210(5) 0.0295(5) 0.0055(4) 0.0040(4) -0.0010(4)
C1 0.0289(7) 0.0237(7) 0.0309(7) 0.0017(5) 0.0104(5) 0.0004(5)
C2 0.0197(7) 0.0204(6) 0.0288(7) 0.0026(5) -0.0002(5) -0.0003(5)
C3 0.0273(7) 0.0187(6) 0.0279(7) 0.0011(5) -0.0036(5) -0.0026(5)
C4 0.0438(9) 0.0208(7) 0.0228(7) -0.0028(5) -0.0002(6) 0.0049(6)
C5 0.0355(8) 0.0244(7) 0.0290(7) -0.0007(5) 0.0091(6) 0.0070(6)
C6 0.0342(8) 0.0249(7) 0.0218(7) -0.0014(5) 0.0021(5) -0.0001(5)
C7 0.0227(7) 0.0238(7) 0.0268(7) 0.0014(5) 0.0004(5) 0.0039(5)
C8 0.0213(7) 0.0227(7) 0.0248(6) -0.0006(5) -0.0003(5) -0.0024(5)
C9 0.0226(7) 0.0173(6) 0.0220(6) -0.0025(5) 0.0033(5) 0.0006(5)

loop_
_atom_type_symbol
_atom_type_description
_atom_type_scat_dispersion_real
_atom_type_scat_dispersion_imag
_atom_type_scat_source
C C 0.0181 0.0091 'International Tables Vol C Tables 4.2.6.8 and 6.1.1.4'
H H 0.0000 0.0000 'International Tables Vol C Tables 4.2.6.8 and 6.1.1.4'
O O 0.0492 0.0322 'International Tables Vol C Tables 4.2.6.8 and 6.1.1.4'

loop_
_geom_angle_atom_site_label_1
_geom_angle_atom_site_label_2
_geom_angle_atom_site_label_3
_geom_angle
C3 O1 C7 101.45(9)
C2 C1 C6 105.22(10)
C2 C1 H1 110.7
C6 C1 H1 110.7
C2 C1 H9 110.7
C6 C1 H9 110.7
H1 C1 H9 108.8
C9 C2 C1 100.00(10)
C9 C2 C3 105.67(10)
C1 C2 C3 109.42(10)
C9 C2 H8 113.6
C1 C2 H8 113.6
C3 C2 H8 113.6
O1 C3 C4 101.67(10)
O1 C3 C2 106.81(10)
C4 C3 C2 111.12(10)
O1 C3 H7 112.2
C4 C3 H7 112.2
C2 C3 H7 112.2
C5 C4 C3 107.23(12)
C5 C4 H5 126.4
C3 C4 H5 126.4
C4 C5 C7 107.32(12)
C4 C5 H2 126.3
C7 C5 H2 126.3
C8 C6 C1 105.20(10)
C8 C6 H10 110.7
C1 C6 H10 110.7
C8 C6 H3 110.7
C1 C6 H3 110.7
H10 C6 H3 108.8
O1 C7 C5 101.52(10)
O1 C7 C8 107.26(10)
C5 C7 C8 110.14(10)
O1 C7 H6 112.4
C5 C7 H6 112.4
C8 C7 H6 112.4
C9 C8 C6 99.48(10)
C9 C8 C7 106.21(10)
C6 C8 C7 109.53(10)
C9 C8 H4 113.5
C6 C8 H4 113.5
C7 C8 H4 113.5
O2 C9 C8 128.55(12)
O2 C9 C2 128.17(12)
C8 C9 C2 103.13(10)

loop_
_geom_bond_atom_site_label_1
_geom_bond_atom_site_label_2
_geom_bond_distance
O1 C3 1.4333(15)
O1 C7 1.4361(16)
O2 C9 1.2095(16)
C1 C2 1.5439(19)
C1 C6 1.564(2)
C1 H1 0.9900
C1 H9 0.9900
C2 C9 1.5169(17)
C2 C3 1.5704(18)
C2 H8 1.0000
C3 C4 1.514(2)
C3 H7 1.0000
C4 C5 1.322(2)
C4 H5 0.9500
C5 C7 1.5150(19)
C5 H2 0.9500
C6 C8 1.5455(18)
C6 H10 0.9900
C6 H3 0.9900
C7 C8 1.5731(18)
C7 H6 1.0000
C8 C9 1.5151(17)
C8 H4 1.0000

loop_
_geom_hbond_atom_site_label_D
_geom_hbond_atom_site_label_H
_geom_hbond_atom_site_label_A
_geom_hbond_distance_DH
_geom_hbond_distance_HA
_geom_hbond_distance_DA
_geom_hbond_angle_DHA
_geom_hbond_site_symmetry_A
C7 H6 O2 1.00 2.53 3.4346(16) 150.0 2_556
C5 H2 O2 0.95 2.46 3.3800(17) 162.6 3_557
C4 H5 O1 0.95 2.54 3.3917(16) 149.3 4_566
C7 H6 O2 1.00 2.53 3.4346(16) 150.0 2_556
C5 H2 O2 0.95 2.46 3.3800(17) 162.6 3_557
C4 H5 O1 0.95 2.54 3.3917(16) 149.3 4_566
C4 H5 O1 0.95 2.54 3.3917(16) 149.3 4_566
C5 H2 O2 0.95 2.46 3.3800(17) 162.6 3_557
C7 H6 O2 1.00 2.53 3.4346(16) 150.0 2_556
C4 H5 O1 0.95 2.54 3.3917(16) 149.3 4_566
C5 H2 O2 0.95 2.46 3.3800(17) 162.6 3_557
C7 H6 O2 1.00 2.53 3.4346(16) 150.0 2_556

loop_
_geom_torsion_atom_site_label_1
_geom_torsion_atom_site_label_2
_geom_torsion_atom_site_label_3
_geom_torsion_atom_site_label_4
_geom_torsion
C6 C1 C2 C9 28.25(12)
C6 C1 C2 C3 -82.42(12)
C7 O1 C3 C4 -43.16(11)
C7 O1 C3 C2 73.37(12)
C9 C2 C3 O1 -72.13(12)
C1 C2 C3 O1 34.73(14)
C9 C2 C3 C4 37.94(13)
C1 C2 C3 C4 144.80(11)
O1 C3 C4 C5 26.99(13)
C2 C3 C4 C5 -86.35(13)
C3 C4 C5 C7 0.00(14)
C2 C1 C6 C8 1.57(13)
C3 O1 C7 C5 43.11(11)
C3 O1 C7 C8 -72.44(11)
C4 C5 C7 O1 -26.92(13)
C4 C5 C7 C8 86.49(14)
C1 C6 C8 C9 -30.75(12)
C1 C6 C8 C7 80.32(13)
O1 C7 C8 C9 70.33(12)
C5 C7 C8 C9 -39.35(14)
O1 C7 C8 C6 -36.24(13)
C5 C7 C8 C6 -145.91(11)
C6 C8 C9 O2 -125.40(14)
C7 C8 C9 O2 120.93(14)
C6 C8 C9 C2 50.27(11)
C7 C8 C9 C2 -63.40(12)
C1 C2 C9 O2 126.28(14)
C3 C2 C9 O2 -120.14(14)
C1 C2 C9 C8 -49.42(11)
C3 C2 C9 C8 64.17(12)
